data_7055647
loop_
_publ_author_name
'Champion, Martin J. D.'
'Levason, William'
'Pugh, David'
'Reid, Gillian'

_publ_section_title
;
 Hexahalometallate salts of trivalent scandium, yttrium and lanthanum:
 cation--anion association in the solid state and in solution
;
_journal_issue 8
_journal_name_full 'New J. Chem.'
_journal_page_first 7181
_journal_paper_doi 10.1039/C6NJ01068G
_journal_volume 40
_journal_year 2016
_chemical_formula_moiety 'C18 H33 N6, Br6 La'
_chemical_formula_sum 'C18 H33 Br6 La N6'
_chemical_formula_weight 951.87
_chemical_name_systematic
;
 ?
;
_space_group_crystal_system monoclinic
_space_group_IT_number 14
_space_group_name_Hall '-P 2ybc'
_space_group_name_H-M_alt 'P 1 21/c 1'
_symmetry_space_group_name_Hall '-P 2ybc'
_symmetry_space_group_name_H-M 'P 1 21/c 1'
_atom_sites_solution_hydrogens geom
_audit_creation_method SHELXL-2013
_audit_update_record
;
2016-06-15 deposited with the CCDC.
2016-06-20 downloaded from the CCDC.
;
_cell_angle_alpha 90
_cell_angle_beta 90.588(5)
_cell_angle_gamma 90
_cell_formula_units_Z 4
_cell_length_a 15.925(5)
_cell_length_b 12.787(4)
_cell_length_c 15.252(5)
_cell_measurement_reflns_used 9207
_cell_measurement_temperature 100(2)
_cell_measurement_theta_max 27.5
_cell_measurement_theta_min 2.4
_cell_volume 3105.6(17)
_computing_cell_refinement
;
CrystalClear-SM Expert 2.0 r11 (Rigaku, 2011)
;
_computing_data_collection
;
CrystalClear-SM Expert 2.0 r11 (Rigaku, 2011)
;
_computing_data_reduction
;
CrystalClear-SM Expert 2.0 r11 (Rigaku, 2011)
;
_computing_molecular_graphics 'ORTEP-III (Farrugia, 2012)'
_computing_publication_material 'PLATON (Spek, 2003), WinGX (Farrugia, 1999) and enCIFer (Allen et al., 2004).'
_computing_structure_refinement 'SHELXL-2013 (Sheldrick, 2013)'
_computing_structure_solution 'SUPERFLIP (Palatinus and Chapuis, 2007)'
_diffrn_ambient_temperature 100(2)
_diffrn_detector CCD
_diffrn_detector_area_resol_mean 28.5714
_diffrn_measured_fraction_theta_full 0.996
_diffrn_measured_fraction_theta_max 0.996
_diffrn_measurement_device
;
AFC12 (Right): Kappa 3 circle
;
_diffrn_measurement_device_type
;
Rigaku Saturn724+ (2x2 bin mode)
;
_diffrn_measurement_method 'profile data from \w-scans'
_diffrn_measurement_specimen_support Mitegen
_diffrn_radiation_monochromator Confocal
_diffrn_radiation_type MoK\a
_diffrn_radiation_wavelength 0.71073
_diffrn_reflns_av_R_equivalents 0.0919
_diffrn_reflns_av_unetI/netI 0.1324
_diffrn_reflns_Laue_measured_fraction_full 0.996
_diffrn_reflns_Laue_measured_fraction_max 0.996
_diffrn_reflns_limit_h_max 19
_diffrn_reflns_limit_h_min -19
_diffrn_reflns_limit_k_max 15
_diffrn_reflns_limit_k_min -9
_diffrn_reflns_limit_l_max 14
_diffrn_reflns_limit_l_min -19
_diffrn_reflns_number 14407
_diffrn_reflns_point_group_measured_fraction_full 0.996
_diffrn_reflns_point_group_measured_fraction_max 0.996
_diffrn_reflns_theta_full 25.242
_diffrn_reflns_theta_max 26.371
_diffrn_reflns_theta_min 2.950
_diffrn_source 'Rotating Anode'
_diffrn_source_current 55.0
_diffrn_source_power 2.5
_diffrn_source_voltage 45.0
_exptl_absorpt_coefficient_mu 9.111
_exptl_absorpt_correction_T_max 1.000
_exptl_absorpt_correction_T_min 0.627
_exptl_absorpt_correction_type multi-scan
_exptl_absorpt_process_details 'CrystalClear-SM Expert 2.0 r11 (Rigaku, 2011)'
_exptl_crystal_colour colourless
_exptl_crystal_density_diffrn 2.036
_exptl_crystal_description platelet
_exptl_crystal_F_000 1800
_exptl_crystal_size_max 0.060
_exptl_crystal_size_mid 0.050
_exptl_crystal_size_min 0.020
_refine_diff_density_max 1.912
_refine_diff_density_min -1.605
_refine_diff_density_rms 0.226
_refine_ls_extinction_method none
_refine_ls_goodness_of_fit_ref 1.145
_refine_ls_hydrogen_treatment constr
_refine_ls_matrix_type full
_refine_ls_number_parameters 289
_refine_ls_number_reflns 6318
_refine_ls_number_restraints 12
_refine_ls_restrained_S_all 1.147
_refine_ls_R_factor_all 0.1156
_refine_ls_R_factor_gt 0.0818
_refine_ls_shift/su_max 0.000
_refine_ls_shift/su_mean 0.000
_refine_ls_structure_factor_coef Fsqd
_refine_ls_weighting_details 'w=1/[\s^2^(Fo^2^)+(0.0380P)^2^] where P=(Fo^2^+2Fc^2^)/3'
_refine_ls_weighting_scheme calc
_refine_ls_wR_factor_gt 0.1337
_refine_ls_wR_factor_ref 0.1475
_reflns_Friedel_coverage 0.000
_reflns_number_gt 4645
_reflns_number_total 6318
_reflns_threshold_expression 'I > 2\s(I)'
_cod_data_source_file c6nj01068g1.cif
_cod_data_source_block shelx
_cod_depositor_comments 'Adding full bibliography for 7055644--7055651.cif.'
_cod_original_cell_volume 3105.8(18)
_cod_database_code 7055647
_shelx_space_group_comment
;
The symmetry employed for this shelxl refinement is uniquely defined
by the following loop, which should always be used as a source of
symmetry information in preference to the above space-group names.
They are only intended as comments.
;
_shelx_estimated_absorpt_t_min 0.611
_shelx_estimated_absorpt_t_max 0.839
_shelxl_version_number 2013-4

loop_
_space_group_symop_operation_xyz
'x, y, z'
'-x, y+1/2, -z+1/2'
'-x, -y, -z'
'x, -y-1/2, z-1/2'

loop_
_atom_site_label
_atom_site_type_symbol
_atom_site_fract_x
_atom_site_fract_y
_atom_site_fract_z
_atom_site_U_iso_or_equiv
_atom_site_adp_type
_atom_site_occupancy
_atom_site_site_symmetry_order
_atom_site_calc_flag
_atom_site_refinement_flags_posn
_atom_site_refinement_flags_adp
_atom_site_refinement_flags_occupancy
C1 C 0.6508(8) 0.3144(10) 0.2299(7) 0.034(3) Uani 1 1 d . . .
H1 H 0.5935 0.3023 0.2155 0.040 Uiso 1 1 calc R U .
C2 C 0.7671(8) 0.3826(10) 0.2862(7) 0.033(3) Uani 1 1 d . . .
H2 H 0.8042 0.4269 0.3183 0.039 Uiso 1 1 calc R U .
C3 C 0.7895(7) 0.2985(9) 0.2380(6) 0.026(3) Uani 1 1 d . . .
H3 H 0.8447 0.2725 0.2291 0.032 Uiso 1 1 calc R U .
C4 C 0.6277(9) 0.4793(12) 0.3178(8) 0.053(4) Uani 1 1 d . . .
H4A H 0.6606 0.5450 0.3196 0.063 Uiso 1 1 calc R U .
H4B H 0.5778 0.4908 0.2797 0.063 Uiso 1 1 calc R U .
C5 C 0.6001(9) 0.4519(11) 0.4083(8) 0.051(4) Uani 1 1 d . . .
H5A H 0.5681 0.3865 0.4066 0.077 Uiso 1 1 calc R U .
H5B H 0.5646 0.5080 0.4312 0.077 Uiso 1 1 calc R U .
H5C H 0.6494 0.4433 0.4465 0.077 Uiso 1 1 calc R U .
C6 C 0.7093(7) 0.1625(9) 0.1499(7) 0.028(3) Uani 1 1 d . . .
H6A H 0.7659 0.1411 0.1329 0.042 Uiso 1 1 calc R U .
H6B H 0.6755 0.1766 0.0972 0.042 Uiso 1 1 calc R U .
H6C H 0.6831 0.1064 0.1838 0.042 Uiso 1 1 calc R U .
C7 C 0.9048(7) 0.1552(8) 0.4123(6) 0.023(3) Uani 1 1 d . . .
H7 H 0.9343 0.2039 0.4482 0.028 Uiso 1 1 calc R U .
C8 C 0.8769(8) 0.0343(9) 0.3149(7) 0.029(3) Uani 1 1 d . . .
H8 H 0.8840 -0.0173 0.2708 0.035 Uiso 1 1 calc R U .
C9 C 0.8013(8) 0.0654(9) 0.3503(6) 0.028(3) Uani 1 1 d . . .
H9 H 0.7467 0.0407 0.3357 0.033 Uiso 1 1 calc R U .
C10 C 1.0304(7) 0.0825(9) 0.3349(6) 0.023(3) Uani 1 1 d . . .
H10A H 1.0577 0.1506 0.3472 0.028 Uiso 1 1 calc R U .
H10B H 1.0378 0.0665 0.2719 0.028 Uiso 1 1 calc R U .
C11 C 1.0717(8) -0.0011(9) 0.3892(7) 0.034(3) Uani 1 1 d . . .
H11A H 1.0458 -0.0689 0.3758 0.051 Uiso 1 1 calc R U .
H11B H 1.0646 0.0148 0.4516 0.051 Uiso 1 1 calc R U .
H11C H 1.1317 -0.0039 0.3757 0.051 Uiso 1 1 calc R U .
C12 C 0.7641(8) 0.1987(9) 0.4647(7) 0.035(3) Uani 1 1 d . . .
H12A H 0.7597 0.1657 0.5224 0.052 Uiso 1 1 calc R U .
H12B H 0.7088 0.1995 0.4360 0.052 Uiso 1 1 calc R U .
H12C H 0.7845 0.2706 0.4716 0.052 Uiso 1 1 calc R U .
C13 C 0.2884(11) 0.1990(11) -0.3427(9) 0.051(4) Uani 1 1 d . . .
H13 H 0.3284 0.1652 -0.3788 0.061 Uiso 1 1 calc R U .
C14 C 0.2325(11) 0.2688(14) -0.2348(10) 0.075(5) Uani 1 1 d . U .
H14 H 0.2238 0.2968 -0.1779 0.089 Uiso 1 1 calc R U .
C15 C 0.1757(10) 0.2602(12) -0.2969(8) 0.056(4) Uani 1 1 d . U .
H15 H 0.1185 0.2810 -0.2937 0.068 Uiso 1 1 calc R U .
C16 C 0.3827(11) 0.2239(13) -0.2130(11) 0.069(5) Uani 1 1 d . . .
H16A H 0.3987 0.2946 -0.1923 0.083 Uiso 1 1 calc R U .
H16B H 0.4290 0.1967 -0.2494 0.083 Uiso 1 1 calc R U .
C17 C 0.3700(10) 0.1514(13) -0.1334(9) 0.074(5) Uani 1 1 d . . .
H17A H 0.3159 0.1668 -0.1063 0.111 Uiso 1 1 calc R U .
H17B H 0.4154 0.1629 -0.0905 0.111 Uiso 1 1 calc R U .
H17C H 0.3708 0.0783 -0.1528 0.111 Uiso 1 1 calc R U .
C18 C 0.1744(10) 0.1890(11) -0.4541(8) 0.062(5) Uani 1 1 d . . .
H18A H 0.1754 0.2505 -0.4924 0.093 Uiso 1 1 calc R U .
H18B H 0.1161 0.1672 -0.4450 0.093 Uiso 1 1 calc R U .
H18C H 0.2056 0.1318 -0.4815 0.093 Uiso 1 1 calc R U .
N1 N 0.6805(7) 0.3929(8) 0.2805(5) 0.036(3) Uani 1 1 d . . .
N2 N 0.7144(7) 0.2579(8) 0.2038(5) 0.029(2) Uani 1 1 d . . .
N3 N 0.9391(6) 0.0903(7) 0.3542(5) 0.021(2) Uani 1 1 d . . .
N4 N 0.8226(6) 0.1398(7) 0.4112(5) 0.024(2) Uani 1 1 d . . .
N5 N 0.3062(8) 0.2307(9) -0.2660(8) 0.050(3) Uani 1 1 d . . .
N6 N 0.2143(8) 0.2156(9) -0.3675(8) 0.053(3) Uani 1 1 d . . .
Br1 Br 0.99601(8) 0.37572(9) 0.33806(6) 0.0252(3) Uani 1 1 d . . .
Br2 Br 0.81757(8) 0.52738(11) 0.48874(8) 0.0387(3) Uani 1 1 d . . .
Br3 Br 1.03414(8) 0.68967(9) 0.39577(7) 0.0285(3) Uani 1 1 d . . .
Br4 Br 0.50191(8) 0.27904(9) 0.05506(7) 0.0294(3) Uani 1 1 d . . .
Br5 Br 0.66998(7) 0.52969(9) 0.07433(7) 0.0269(3) Uani 1 1 d . . .
Br6 Br 0.42967(8) 0.55614(10) 0.17206(7) 0.0304(3) Uani 1 1 d . . .
La1 La 1.0000 0.5000 0.5000 0.0201(2) Uani 1 2 d S . P
La2 La 0.5000 0.5000 0.0000 0.0208(2) Uani 1 2 d S . P

loop_
_atom_site_aniso_label
_atom_site_aniso_U_11
_atom_site_aniso_U_22
_atom_site_aniso_U_33
_atom_site_aniso_U_23
_atom_site_aniso_U_13
_atom_site_aniso_U_12
C1 0.031(8) 0.042(8) 0.028(6) 0.001(6) 0.000(5) 0.000(6)
C2 0.028(8) 0.045(8) 0.024(6) 0.006(6) -0.018(5) -0.009(6)
C3 0.018(7) 0.043(8) 0.019(5) -0.002(6) 0.005(5) -0.002(6)
C4 0.031(9) 0.075(12) 0.052(8) 0.000(8) 0.006(7) 0.024(8)
C5 0.046(11) 0.052(10) 0.055(9) 0.000(8) -0.005(7) -0.006(8)
C6 0.024(7) 0.029(7) 0.030(6) 0.006(5) 0.002(5) -0.001(6)
C7 0.025(7) 0.018(6) 0.027(6) -0.006(5) 0.007(5) -0.008(5)
C8 0.022(7) 0.027(7) 0.037(6) -0.003(6) -0.002(5) -0.002(6)
C9 0.027(8) 0.028(7) 0.027(6) 0.002(5) -0.006(5) -0.008(6)
C10 0.018(7) 0.030(7) 0.022(5) 0.008(5) -0.002(5) -0.004(5)
C11 0.036(9) 0.025(7) 0.041(7) 0.000(6) 0.001(6) 0.006(6)
C12 0.024(8) 0.030(7) 0.051(7) -0.004(6) 0.019(6) 0.003(6)
C13 0.063(12) 0.035(9) 0.054(9) -0.013(7) -0.006(8) -0.008(8)
C14 0.058(9) 0.100(9) 0.066(7) -0.024(7) 0.006(7) 0.019(7)
C15 0.045(8) 0.077(8) 0.048(6) -0.033(6) 0.009(6) 0.010(7)
C16 0.052(12) 0.061(11) 0.093(12) -0.029(10) -0.015(10) 0.018(9)
C17 0.052(12) 0.098(15) 0.072(10) -0.036(11) -0.001(9) -0.008(11)
C18 0.086(14) 0.055(11) 0.044(8) -0.017(8) -0.001(8) 0.026(10)
N1 0.044(8) 0.041(7) 0.023(5) -0.001(5) -0.008(5) 0.004(6)
N2 0.030(7) 0.031(6) 0.025(5) -0.001(4) -0.011(4) 0.001(5)
N3 0.027(6) 0.014(5) 0.023(5) 0.000(4) -0.002(4) -0.002(4)
N4 0.025(6) 0.012(5) 0.035(5) 0.004(4) 0.001(4) 0.001(4)
N5 0.036(8) 0.042(7) 0.073(8) -0.029(7) -0.015(6) -0.007(6)
N6 0.051(9) 0.037(7) 0.070(8) -0.010(6) 0.001(7) 0.006(7)
Br1 0.0338(8) 0.0193(6) 0.0224(5) -0.0009(5) 0.0007(5) -0.0041(5)
Br2 0.0223(8) 0.0446(8) 0.0491(8) -0.0075(6) -0.0037(6) 0.0028(6)
Br3 0.0413(8) 0.0205(6) 0.0236(5) 0.0023(5) -0.0011(5) -0.0055(5)
Br4 0.0277(7) 0.0258(7) 0.0346(6) -0.0018(5) -0.0071(5) 0.0008(5)
Br5 0.0177(7) 0.0312(7) 0.0317(6) 0.0003(5) -0.0040(5) -0.0013(5)
Br6 0.0234(7) 0.0444(8) 0.0233(6) -0.0062(6) 0.0028(5) 0.0028(6)
La1 0.0229(6) 0.0173(5) 0.0200(4) -0.0008(4) -0.0020(4) -0.0023(4)
La2 0.0167(5) 0.0251(5) 0.0206(4) -0.0013(4) 0.0001(4) 0.0007(4)

loop_
_atom_type_symbol
_atom_type_description
_atom_type_scat_dispersion_real
_atom_type_scat_dispersion_imag
_atom_type_scat_source
C C 0.0033 0.0016 'International Tables Vol C Tables 4.2.6.8 and 6.1.1.4'
H H 0.0000 0.0000 'International Tables Vol C Tables 4.2.6.8 and 6.1.1.4'
N N 0.0061 0.0033 'International Tables Vol C Tables 4.2.6.8 and 6.1.1.4'
Br Br -0.2901 2.4595 'International Tables Vol C Tables 4.2.6.8 and 6.1.1.4'
La La -0.2871 2.4523 'International Tables Vol C Tables 4.2.6.8 and 6.1.1.4'

loop_
_geom_angle_atom_site_label_1
_geom_angle_atom_site_label_2
_geom_angle_atom_site_label_3
_geom_angle
_geom_angle_site_symmetry_1
_geom_angle_site_symmetry_3
N2 C1 N1 108.5(12) . .
N2 C1 H1 125.7 . .
N1 C1 H1 125.7 . .
C3 C2 N1 108.0(10) . .
C3 C2 H2 126.0 . .
N1 C2 H2 126.0 . .
C2 C3 N2 105.5(11) . .
C2 C3 H3 127.2 . .
N2 C3 H3 127.2 . .
C5 C4 N1 110.4(11) . .
C5 C4 H4A 109.6 . .
N1 C4 H4A 109.6 . .
C5 C4 H4B 109.6 . .
N1 C4 H4B 109.6 . .
H4A C4 H4B 108.1 . .
C4 C5 H5A 109.5 . .
C4 C5 H5B 109.5 . .
H5A C5 H5B 109.5 . .
C4 C5 H5C 109.5 . .
H5A C5 H5C 109.5 . .
H5B C5 H5C 109.5 . .
N2 C6 H6A 109.5 . .
N2 C6 H6B 109.5 . .
H6A C6 H6B 109.5 . .
N2 C6 H6C 109.5 . .
H6A C6 H6C 109.5 . .
H6B C6 H6C 109.5 . .
N4 C7 N3 108.1(10) . .
N4 C7 H7 125.9 . .
N3 C7 H7 125.9 . .
N3 C8 C9 108.1(10) . .
N3 C8 H8 126.0 . .
C9 C8 H8 126.0 . .
N4 C9 C8 104.8(10) . .
N4 C9 H9 127.6 . .
C8 C9 H9 127.6 . .
N3 C10 C11 111.2(9) . .
N3 C10 H10A 109.4 . .
C11 C10 H10A 109.4 . .
N3 C10 H10B 109.4 . .
C11 C10 H10B 109.4 . .
H10A C10 H10B 108.0 . .
C10 C11 H11A 109.5 . .
C10 C11 H11B 109.5 . .
H11A C11 H11B 109.5 . .
C10 C11 H11C 109.5 . .
H11A C11 H11C 109.5 . .
H11B C11 H11C 109.5 . .
N4 C12 H12A 109.5 . .
N4 C12 H12B 109.5 . .
H12A C12 H12B 109.5 . .
N4 C12 H12C 109.5 . .
H12A C12 H12C 109.5 . .
H12B C12 H12C 109.5 . .
N6 C13 N5 115.1(15) . .
N6 C13 H13 122.4 . .
N5 C13 H13 122.4 . .
C15 C14 N5 108.1(14) . .
C15 C14 H14 126.0 . .
N5 C14 H14 126.0 . .
C14 C15 N6 107.0(14) . .
C14 C15 H15 126.5 . .
N6 C15 H15 126.5 . .
N5 C16 C17 110.9(14) . .
N5 C16 H16A 109.5 . .
C17 C16 H16A 109.5 . .
N5 C16 H16B 109.5 . .
C17 C16 H16B 109.5 . .
H16A C16 H16B 108.0 . .
C16 C17 H17A 109.5 . .
C16 C17 H17B 109.5 . .
H17A C17 H17B 109.5 . .
C16 C17 H17C 109.5 . .
H17A C17 H17C 109.5 . .
H17B C17 H17C 109.5 . .
N6 C18 H18A 109.5 . .
N6 C18 H18B 109.5 . .
H18A C18 H18B 109.5 . .
N6 C18 H18C 109.5 . .
H18A C18 H18C 109.5 . .
H18B C18 H18C 109.5 . .
C1 N1 C2 107.9(11) . .
C1 N1 C4 124.7(12) . .
C2 N1 C4 127.2(11) . .
C1 N2 C3 110.0(10) . .
C1 N2 C6 126.1(11) . .
C3 N2 C6 123.9(10) . .
C7 N3 C8 108.6(10) . .
C7 N3 C10 125.4(9) . .
C8 N3 C10 126.0(9) . .
C7 N4 C9 110.4(9) . .
C7 N4 C12 123.7(10) . .
C9 N4 C12 125.8(10) . .
C13 N5 C14 104.6(14) . .
C13 N5 C16 132.0(14) . .
C14 N5 C16 123.2(13) . .
C13 N6 C15 105.2(13) . .
C13 N6 C18 128.1(13) . .
C15 N6 C18 126.7(13) . .
Br2 La1 Br2 180.0 . 3_766
Br2 La1 Br1 89.86(3) . 3_766
Br2 La1 Br1 90.14(3) 3_766 3_766
Br2 La1 Br1 90.14(3) . .
Br2 La1 Br1 89.86(3) 3_766 .
Br1 La1 Br1 180.0 3_766 .
Br2 La1 Br3 86.66(4) . 3_766
Br2 La1 Br3 93.34(4) 3_766 3_766
Br1 La1 Br3 89.67(4) 3_766 3_766
Br1 La1 Br3 90.33(4) . 3_766
Br2 La1 Br3 93.34(4) . .
Br2 La1 Br3 86.66(4) 3_766 .
Br1 La1 Br3 90.33(4) 3_766 .
Br1 La1 Br3 89.67(4) . .
Br3 La1 Br3 180.0 3_766 .
Br4 La2 Br4 180.00(5) 3_665 .
Br4 La2 Br5 89.59(3) 3_665 .
Br4 La2 Br5 90.41(3) . .
Br4 La2 Br5 90.41(3) 3_665 3_665
Br4 La2 Br5 89.59(3) . 3_665
Br5 La2 Br5 180.0 . 3_665
Br4 La2 Br6 89.01(4) 3_665 3_665
Br4 La2 Br6 90.99(4) . 3_665
Br5 La2 Br6 91.03(4) . 3_665
Br5 La2 Br6 88.97(4) 3_665 3_665
Br4 La2 Br6 90.99(4) 3_665 .
Br4 La2 Br6 89.01(4) . .
Br5 La2 Br6 88.97(4) . .
Br5 La2 Br6 91.03(4) 3_665 .
Br6 La2 Br6 180.0 3_665 .

loop_
_geom_bond_atom_site_label_1
_geom_bond_atom_site_label_2
_geom_bond_distance
_geom_bond_site_symmetry_2
C1 N2 1.309(15) .
C1 N1 1.348(14) .
C1 H1 0.9500 .
C2 C3 1.353(15) .
C2 N1 1.387(15) .
C2 H2 0.9500 .
C3 N2 1.400(14) .
C3 H3 0.9500 .
C4 C5 1.495(16) .
C4 N1 1.505(15) .
C4 H4A 0.9900 .
C4 H4B 0.9900 .
C5 H5A 0.9800 .
C5 H5B 0.9800 .
C5 H5C 0.9800 .
C6 N2 1.473(13) .
C6 H6A 0.9800 .
C6 H6B 0.9800 .
C6 H6C 0.9800 .
C7 N4 1.325(13) .
C7 N3 1.335(13) .
C7 H7 0.9500 .
C8 N3 1.357(13) .
C8 C9 1.383(16) .
C8 H8 0.9500 .
C9 N4 1.370(13) .
C9 H9 0.9500 .
C10 N3 1.489(13) .
C10 C11 1.501(14) .
C10 H10A 0.9900 .
C10 H10B 0.9900 .
C11 H11A 0.9800 .
C11 H11B 0.9800 .
C11 H11C 0.9800 .
C12 N4 1.453(13) .
C12 H12A 0.9800 .
C12 H12B 0.9800 .
C12 H12C 0.9800 .
C13 N6 1.254(17) .
C13 N5 1.268(15) .
C13 H13 0.9500 .
C14 C15 1.307(19) .
C14 N5 1.361(18) .
C14 H14 0.9500 .
C15 N6 1.370(16) .
C15 H15 0.9500 .
C16 N5 1.458(18) .
C16 C17 1.54(2) .
C16 H16A 0.9900 .
C16 H16B 0.9900 .
C17 H17A 0.9800 .
C17 H17B 0.9800 .
C17 H17C 0.9800 .
C18 N6 1.499(16) .
C18 H18A 0.9800 .
C18 H18B 0.9800 .
C18 H18C 0.9800 .
Br1 La1 2.9371(13) .
Br2 La1 2.9296(16) .
Br3 La1 2.9534(13) .
Br4 La2 2.9477(15) .
Br5 La2 2.9486(14) .
Br6 La2 2.9524(13) .
La1 Br2 2.9296(16) 3_766
La1 Br1 2.9371(13) 3_766
La1 Br3 2.9534(13) 3_766
La2 Br4 2.9476(15) 3_665
La2 Br5 2.9486(14) 3_665
La2 Br6 2.9524(13) 3_665

loop_
_geom_hbond_atom_site_label_D
_geom_hbond_atom_site_label_H
_geom_hbond_atom_site_label_A
_geom_hbond_distance_DH
_geom_hbond_distance_HA
_geom_hbond_distance_DA
_geom_hbond_angle_DHA
_geom_hbond_site_symmetry_A
C1 H1 Br4 0.95 2.85 3.579(12) 134.2 .
C2 H2 Br1 0.95 3.14 3.723(12) 121.6 .
C2 H2 Br2 0.95 2.91 3.683(11) 139.8 .
C3 H3 Br1 0.95 3.20 3.744(12) 118.3 .
C3 H3 Br3 0.95 2.92 3.755(11) 146.8 2_745
C7 H7 Br3 0.95 2.78 3.659(10) 153.8 3_766
C8 H8 Br1 0.95 2.89 3.708(12) 145.1 2_745
C9 H9 Br6 0.95 2.82 3.693(12) 153.7 2_645
C13 H13 Br4 0.95 3.04 3.765(17) 134.7 4_565
C15 H15 Br3 0.95 2.90 3.708(16) 143.9 3_665

loop_
_geom_torsion_atom_site_label_1
_geom_torsion_atom_site_label_2
_geom_torsion_atom_site_label_3
_geom_torsion_atom_site_label_4
_geom_torsion
N1 C2 C3 N2 -0.5(12)
N3 C8 C9 N4 -0.5(12)
N5 C14 C15 N6 0(2)
N2 C1 N1 C2 -0.6(12)
N2 C1 N1 C4 175.5(10)
C3 C2 N1 C1 0.7(12)
C3 C2 N1 C4 -175.2(10)
C5 C4 N1 C1 93.8(13)
C5 C4 N1 C2 -90.9(15)
N1 C1 N2 C3 0.3(12)
N1 C1 N2 C6 177.7(9)
C2 C3 N2 C1 0.2(12)
C2 C3 N2 C6 -177.4(9)
N4 C7 N3 C8 1.0(12)
N4 C7 N3 C10 179.9(9)
C9 C8 N3 C7 -0.2(12)
C9 C8 N3 C10 -179.2(9)
C11 C10 N3 C7 93.6(12)
C11 C10 N3 C8 -87.6(12)
N3 C7 N4 C9 -1.3(12)
N3 C7 N4 C12 -178.4(9)
C8 C9 N4 C7 1.2(12)
C8 C9 N4 C12 178.2(10)
N6 C13 N5 C14 3.2(19)
N6 C13 N5 C16 177.9(15)
C15 C14 N5 C13 -2.0(19)
C15 C14 N5 C16 -177.3(15)
C17 C16 N5 C13 -112.5(18)
C17 C16 N5 C14 61.4(19)
N5 C13 N6 C15 -2.9(19)
N5 C13 N6 C18 179.2(13)
C14 C15 N6 C13 1.4(19)
C14 C15 N6 C18 179.3(14)
